data_4500925
loop_
_publ_author_name
'Hao, Hong-Jun'
'Sun, Di'
'Li, Yun-Hua'
'Liu, Fu-Jing'
'Huang, Rong-Bin'
'Zheng, Lan-Sun'

_publ_section_title
;
 Effect of Different Carboxylates on a Series of Ag(I) Coordination
 Compounds with Benzoguanamine Ligand
;
_journal_issue 8
_journal_name_full 'Crystal Growth &amp; Design'
_journal_page_first 3564
_journal_paper_doi 10.1021/cg200534x
_journal_volume 11
_journal_year 2011
_chemical_formula_sum 'C62 H58 Ag4 N30 O8'
_chemical_formula_weight 1782.86
_chemical_name_systematic
; 
 ? 
;
_space_group_IT_number 2
_symmetry_cell_setting triclinic
_symmetry_space_group_name_Hall '-P 1'
_symmetry_space_group_name_H-M 'P -1'
_atom_sites_solution_hydrogens geom
_atom_sites_solution_primary direct
_atom_sites_solution_secondary difmap
_audit_creation_method SHELXL-97
_cell_angle_alpha 107.60(3)
_cell_angle_beta 104.36(3)
_cell_angle_gamma 110.89(3)
_cell_formula_units_Z 1
_cell_length_a 10.553(2)
_cell_length_b 13.529(3)
_cell_length_c 14.104(3)
_cell_measurement_reflns_used 12546
_cell_measurement_temperature 173(2)
_cell_measurement_theta_max 55.01
_cell_measurement_theta_min 6.01
_cell_volume 1643.9(10)
_computing_structure_refinement 'SHELXL-97 (Sheldrick, 1997)'
_computing_structure_solution 'SHELXS-97 (Sheldrick, 1990)'
_diffrn_ambient_temperature 173(2)
_diffrn_measured_fraction_theta_full 0.996
_diffrn_measured_fraction_theta_max 0.996
_diffrn_measurement_device_type 'Rigaku RAXIS-RAPID Imaging Plate'
_diffrn_measurement_method \w
_diffrn_radiation_monochromator graphite
_diffrn_radiation_source 'fine-focus sealed tube'
_diffrn_radiation_type MoK\a
_diffrn_radiation_wavelength 0.71073
_diffrn_reflns_av_R_equivalents 0.0328
_diffrn_reflns_av_sigmaI/netI 0.0445
_diffrn_reflns_limit_h_max 13
_diffrn_reflns_limit_h_min -12
_diffrn_reflns_limit_k_max 16
_diffrn_reflns_limit_k_min -16
_diffrn_reflns_limit_l_max 17
_diffrn_reflns_limit_l_min -17
_diffrn_reflns_number 14233
_diffrn_reflns_theta_full 26.00
_diffrn_reflns_theta_max 26.00
_diffrn_reflns_theta_min 3.00
_diffrn_standards_decay_% 0
_exptl_absorpt_coefficient_mu 1.255
_exptl_absorpt_correction_T_max 0.8847
_exptl_absorpt_correction_T_min 0.8340
_exptl_absorpt_correction_type multi-scan
_exptl_absorpt_process_details '(ABSCOR; Higashi, 1995)'
_exptl_crystal_colour colorless
_exptl_crystal_density_diffrn 1.801
_exptl_crystal_density_method 'not measured'
_exptl_crystal_description lamellar
_exptl_crystal_F_000 892
_exptl_crystal_size_max 0.15
_exptl_crystal_size_mid 0.10
_exptl_crystal_size_min 0.10
_refine_diff_density_max 0.867
_refine_diff_density_min -0.750
_refine_diff_density_rms 0.121
_refine_ls_extinction_method SHELXL
_refine_ls_goodness_of_fit_ref 0.907
_refine_ls_hydrogen_treatment constr
_refine_ls_matrix_type full
_refine_ls_number_parameters 469
_refine_ls_number_reflns 6429
_refine_ls_number_restraints 0
_refine_ls_restrained_S_all 0.907
_refine_ls_R_factor_all 0.0403
_refine_ls_R_factor_gt 0.0288
_refine_ls_shift/su_max 0.001
_refine_ls_shift/su_mean 0.000
_refine_ls_structure_factor_coef Fsqd
_refine_ls_weighting_details 'calc w=1/[\s^2^(Fo^2^)+(0.0404P)^2^+5.6382P] where P=(Fo^2^+2Fc^2^)/3'
_refine_ls_weighting_scheme calc
_refine_ls_wR_factor_gt 0.0680
_refine_ls_wR_factor_ref 0.0918
_reflns_number_gt 5350
_reflns_number_total 6429
_reflns_threshold_expression >2sigma(I)
_cod_data_source_file cg200534x_si_002.cif
_cod_data_source_block p2
_cod_original_cell_volume 1643.9(6)
_cod_original_sg_symbol_H-M p-1
_cod_database_code 4500925

loop_
_symmetry_equiv_pos_as_xyz
'x, y, z'
'-x, -y, -z'

loop_
_atom_site_label
_atom_site_type_symbol
_atom_site_fract_x
_atom_site_fract_y
_atom_site_fract_z
_atom_site_U_iso_or_equiv
_atom_site_adp_type
_atom_site_occupancy
_atom_site_symmetry_multiplicity
_atom_site_calc_flag
_atom_site_refinement_flags
Ag1 Ag 0.66731(3) 0.06249(2) 0.32980(2) 0.02341(9) Uani 1 1 d .
Ag2 Ag 0.51855(3) 0.14879(2) 0.53207(2) 0.03180(10) Uani 1 1 d .
O1 O 0.4467(3) -0.0461(2) 0.3801(2) 0.0264(6) Uani 1 1 d .
O2 O 0.3978(3) -0.0599(2) 0.2140(2) 0.0264(6) Uani 1 1 d .
O3 O 0.2199(3) 0.0033(2) 0.4701(2) 0.0385(7) Uani 1 1 d .
O4 O 0.1883(3) -0.1636(2) 0.4829(2) 0.0370(7) Uani 1 1 d .
N1 N 0.7120(3) 0.2359(2) 0.3045(2) 0.0196(6) Uani 1 1 d .
N2 N 0.6393(3) 0.3116(3) 0.1799(2) 0.0246(7) Uani 1 1 d .
N3 N 0.8875(3) 0.4104(3) 0.3087(2) 0.0223(6) Uani 1 1 d .
N4 N 0.4720(3) 0.1471(3) 0.1768(2) 0.0240(7) Uani 1 1 d .
H4B H 0.4055 0.1438 0.1224 0.029 Uiso 1 1 calc R
H4C H 0.4471 0.0935 0.2013 0.029 Uiso 1 1 calc R
N5 N 0.9530(3) 0.3365(3) 0.4284(3) 0.0275(7) Uani 1 1 d .
H5B H 1.0435 0.3946 0.4570 0.033 Uiso 1 1 calc R
H5C H 0.9313 0.2841 0.4544 0.033 Uiso 1 1 calc R
N6 N 0.5425(3) 0.2818(2) 0.4742(2) 0.0215(6) Uani 1 1 d .
N7 N 0.6891(3) 0.4680(3) 0.4815(2) 0.0227(6) Uani 1 1 d .
N8 N 0.4343(3) 0.3537(3) 0.3600(2) 0.0222(6) Uani 1 1 d .
N9 N 0.3002(3) 0.1731(3) 0.3520(3) 0.0258(7) Uani 1 1 d .
H9A H 0.2233 0.1629 0.3004 0.031 Uiso 1 1 calc R
H9B H 0.2932 0.1182 0.3745 0.031 Uiso 1 1 calc R
N10 N 0.7889(3) 0.3945(3) 0.5900(3) 0.0262(7) Uani 1 1 d .
H10A H 0.7808 0.3397 0.6129 0.031 Uiso 1 1 calc R
H10B H 0.8742 0.4580 0.6173 0.031 Uiso 1 1 calc R
N21 N 0.7374(3) -0.0513(2) 0.2149(2) 0.0190(6) Uani 1 1 d .
N22 N 0.7212(3) -0.1466(3) 0.0361(2) 0.0217(6) Uani 1 1 d .
N23 N 0.9523(3) -0.0496(3) 0.1879(2) 0.0234(6) Uani 1 1 d .
N24 N 0.5163(3) -0.1543(3) 0.0650(2) 0.0293(8) Uani 1 1 d .
H24B H 0.4647 -0.1964 -0.0053 0.035 Uiso 1 1 calc R
H24C H 0.4719 -0.1370 0.1079 0.035 Uiso 1 1 calc R
N25 N 0.9574(3) 0.0275(3) 0.3587(2) 0.0300(8) Uani 1 1 d .
H25A H 0.9147 0.0447 0.4030 0.036 Uiso 1 1 calc R
H25B H 1.0515 0.0454 0.3850 0.036 Uiso 1 1 calc R
C1 C 0.8081(4) 0.4735(3) 0.1701(3) 0.0297(9) Uani 1 1 d .
C2 C 0.9366(6) 0.5071(4) 0.1514(4) 0.0431(11) Uani 1 1 d .
H2A H 1.0104 0.4875 0.1807 0.052 Uiso 1 1 calc R
C3 C 0.9566(7) 0.5691(4) 0.0901(4) 0.0559(15) Uani 1 1 d .
H3A H 1.0435 0.5909 0.0758 0.067 Uiso 1 1 calc R
C4 C 0.8506(8) 0.5997(4) 0.0493(4) 0.069(2) Uani 1 1 d .
H4A H 0.8644 0.6412 0.0060 0.083 Uiso 1 1 calc R
C5 C 0.7250(7) 0.5705(4) 0.0707(4) 0.0647(18) Uani 1 1 d .
H5A H 0.6545 0.5946 0.0448 0.078 Uiso 1 1 calc R
C6 C 0.7024(6) 0.5056(4) 0.1304(4) 0.0468(12) Uani 1 1 d .
H6A H 0.6150 0.4833 0.1439 0.056 Uiso 1 1 calc R
C7 C 0.7782(4) 0.3952(3) 0.2247(3) 0.0231(8) Uani 1 1 d .
C8 C 0.6099(4) 0.2328(3) 0.2220(3) 0.0188(7) Uani 1 1 d .
C9 C 0.8490(4) 0.3280(3) 0.3458(3) 0.0211(7) Uani 1 1 d .
C10 C 0.5749(4) 0.5418(3) 0.3678(3) 0.0243(8) Uani 1 1 d .
C12 C 0.7126(5) 0.7321(3) 0.3752(3) 0.0371(10) Uani 1 1 d .
H12A H 0.8026 0.8025 0.4047 0.045 Uiso 1 1 calc R
C13 C 0.5903(5) 0.7162(4) 0.2969(3) 0.0379(10) Uani 1 1 d .
H13A H 0.5955 0.7753 0.2725 0.045 Uiso 1 1 calc R
C14 C 0.4589(5) 0.6127(4) 0.2535(3) 0.0389(10) Uani 1 1 d .
H14A H 0.3739 0.6012 0.1992 0.047 Uiso 1 1 calc R
C15 C 0.4505(5) 0.5261(3) 0.2885(3) 0.0315(9) Uani 1 1 d .
H15A H 0.3600 0.4560 0.2584 0.038 Uiso 1 1 calc R
C16 C 0.6715(4) 0.3812(3) 0.5138(3) 0.0219(7) Uani 1 1 d .
C17 C 0.5658(4) 0.4492(3) 0.4057(3) 0.0216(7) Uani 1 1 d .
C18 C 0.4278(4) 0.2722(3) 0.3963(3) 0.0205(7) Uani 1 1 d .
C19 C 0.9402(4) -0.1356(3) 0.0068(3) 0.0193(7) Uani 1 1 d .
C20 C 1.0948(4) -0.0862(3) 0.0466(3) 0.0219(7) Uani 1 1 d .
H20A H 1.1530 -0.0355 0.1214 0.026 Uiso 1 1 calc R
C21 C 1.1626(4) -0.1111(3) -0.0230(3) 0.0274(8) Uani 1 1 d .
H21A H 1.2674 -0.0773 0.0042 0.033 Uiso 1 1 calc R
C22 C 1.0783(4) -0.1854(3) -0.1324(3) 0.0277(8) Uani 1 1 d .
H22A H 1.1257 -0.2014 -0.1799 0.033 Uiso 1 1 calc R
C23 C 0.9249(4) -0.2364(3) -0.1727(3) 0.0276(8) Uani 1 1 d .
H23A H 0.8673 -0.2886 -0.2473 0.033 Uiso 1 1 calc R
C24 C 0.8562(4) -0.2108(3) -0.1033(3) 0.0238(8) Uani 1 1 d .
H24A H 0.7513 -0.2446 -0.1310 0.029 Uiso 1 1 calc R
C25 C 0.8677(4) -0.1085(3) 0.0815(3) 0.0191(7) Uani 1 1 d .
C26 C 0.6595(4) -0.1173(3) 0.1059(3) 0.0225(7) Uani 1 1 d .
C11 C 0.7071(5) 0.6470(3) 0.4123(3) 0.0304(9) Uani 1 1 d .
H11A H 0.7923 0.6599 0.4674 0.037 Uiso 1 1 calc R
C27 C 0.8790(4) -0.0259(3) 0.2511(3) 0.0219(7) Uani 1 1 d .
C28 C 0.1841(4) -0.1034(3) 0.4304(3) 0.0212(7) Uani 1 1 d .
C29 C 0.1235(4) -0.1705(3) 0.3103(3) 0.0263(8) Uani 1 1 d .
H29A H 0.0205 -0.2235 0.2751 0.032 Uiso 1 1 calc R
C30 C 0.1982(4) -0.1639(3) 0.2478(3) 0.0287(9) Uani 1 1 d .
H30A H 0.1441 -0.2146 0.1726 0.034 Uiso 1 1 calc R
C31 C 0.3571(4) -0.0859(3) 0.2829(3) 0.0207(7) Uani 1 1 d .

loop_
_atom_site_aniso_label
_atom_site_aniso_U_11
_atom_site_aniso_U_22
_atom_site_aniso_U_33
_atom_site_aniso_U_23
_atom_site_aniso_U_13
_atom_site_aniso_U_12
Ag1 0.02136(15) 0.02628(15) 0.01933(14) 0.00921(12) 0.00644(11) 0.00948(11)
Ag2 0.03468(18) 0.02311(15) 0.03038(17) 0.01644(13) 0.00352(13) 0.00847(12)
O1 0.0235(13) 0.0219(12) 0.0230(13) 0.0111(11) -0.0003(10) 0.0049(10)
O2 0.0201(13) 0.0373(15) 0.0268(14) 0.0183(12) 0.0128(11) 0.0127(11)
O3 0.0374(16) 0.0272(14) 0.0339(16) 0.0045(13) -0.0045(13) 0.0177(13)
O4 0.0400(17) 0.0328(15) 0.0208(14) 0.0157(13) 0.0050(12) 0.0007(13)
N1 0.0204(15) 0.0187(14) 0.0160(14) 0.0065(12) 0.0070(12) 0.0063(12)
N2 0.0256(16) 0.0209(15) 0.0196(15) 0.0085(13) 0.0056(13) 0.0055(12)
N3 0.0196(15) 0.0219(15) 0.0190(15) 0.0071(13) 0.0062(12) 0.0055(12)
N4 0.0186(15) 0.0283(16) 0.0234(16) 0.0145(14) 0.0049(12) 0.0088(13)
N5 0.0196(15) 0.0280(16) 0.0262(16) 0.0125(14) 0.0008(13) 0.0071(13)
N6 0.0225(15) 0.0201(14) 0.0223(15) 0.0102(13) 0.0101(12) 0.0088(12)
N7 0.0257(16) 0.0206(14) 0.0218(15) 0.0092(13) 0.0106(13) 0.0099(12)
N8 0.0202(15) 0.0213(14) 0.0225(15) 0.0104(13) 0.0069(12) 0.0075(12)
N9 0.0173(15) 0.0254(15) 0.0291(17) 0.0139(14) 0.0031(13) 0.0068(12)
N10 0.0148(14) 0.0252(15) 0.0352(18) 0.0173(14) 0.0033(13) 0.0070(12)
N21 0.0159(14) 0.0242(15) 0.0169(14) 0.0091(12) 0.0058(11) 0.0097(12)
N22 0.0201(15) 0.0244(15) 0.0171(14) 0.0087(13) 0.0065(12) 0.0077(12)
N23 0.0273(16) 0.0271(16) 0.0162(14) 0.0096(13) 0.0072(12) 0.0139(13)
N24 0.0080(13) 0.051(2) 0.0174(15) 0.0068(15) 0.0032(12) 0.0107(14)
N25 0.0199(16) 0.051(2) 0.0148(15) 0.0072(15) 0.0048(12) 0.0198(15)
C1 0.035(2) 0.0225(18) 0.0197(18) 0.0061(16) 0.0072(16) 0.0060(16)
C2 0.059(3) 0.024(2) 0.038(2) 0.0098(19) 0.026(2) 0.008(2)
C3 0.082(4) 0.029(2) 0.044(3) 0.011(2) 0.038(3) 0.008(2)
C4 0.113(5) 0.026(2) 0.026(2) 0.012(2) 0.018(3) -0.003(3)
C5 0.073(4) 0.039(3) 0.049(3) 0.027(3) -0.008(3) 0.008(3)
C6 0.051(3) 0.034(2) 0.042(3) 0.023(2) 0.006(2) 0.010(2)
C7 0.0247(18) 0.0236(18) 0.0189(17) 0.0073(15) 0.0101(15) 0.0100(15)
C8 0.0184(17) 0.0198(16) 0.0158(16) 0.0062(14) 0.0057(13) 0.0086(13)
C9 0.0232(18) 0.0217(17) 0.0180(17) 0.0058(15) 0.0097(14) 0.0114(14)
C10 0.032(2) 0.0207(17) 0.0190(17) 0.0088(15) 0.0118(15) 0.0105(15)
C12 0.049(3) 0.0234(19) 0.036(2) 0.0153(18) 0.017(2) 0.0120(18)
C13 0.061(3) 0.028(2) 0.031(2) 0.0202(19) 0.019(2) 0.021(2)
C14 0.050(3) 0.035(2) 0.029(2) 0.0195(19) 0.0065(19) 0.018(2)
C15 0.035(2) 0.0252(19) 0.0233(19) 0.0100(17) 0.0049(17) 0.0077(16)
C16 0.0264(19) 0.0185(16) 0.0212(18) 0.0083(15) 0.0123(15) 0.0093(14)
C17 0.0295(19) 0.0211(17) 0.0191(17) 0.0090(15) 0.0133(15) 0.0140(15)
C18 0.0223(18) 0.0199(16) 0.0199(17) 0.0078(15) 0.0100(14) 0.0099(14)
C19 0.0226(18) 0.0230(17) 0.0186(17) 0.0123(15) 0.0091(14) 0.0138(14)
C20 0.0165(17) 0.0255(18) 0.0224(18) 0.0101(15) 0.0065(14) 0.0097(14)
C21 0.0258(19) 0.0289(19) 0.026(2) 0.0118(17) 0.0119(16) 0.0109(16)
C22 0.033(2) 0.0301(19) 0.026(2) 0.0125(17) 0.0166(17) 0.0171(17)
C23 0.034(2) 0.0294(19) 0.0178(18) 0.0065(16) 0.0086(16) 0.0180(17)
C24 0.0258(19) 0.0268(18) 0.0204(18) 0.0108(16) 0.0073(15) 0.0147(15)
C25 0.0210(17) 0.0210(16) 0.0187(17) 0.0125(15) 0.0081(14) 0.0098(14)
C26 0.0286(19) 0.0210(17) 0.0174(17) 0.0093(15) 0.0082(15) 0.0110(15)
C11 0.032(2) 0.0237(18) 0.032(2) 0.0137(17) 0.0109(17) 0.0079(16)
C27 0.0245(18) 0.0216(17) 0.0183(17) 0.0088(15) 0.0053(14) 0.0114(14)
C28 0.0130(16) 0.0283(19) 0.0195(17) 0.0102(16) 0.0046(13) 0.0083(14)
C29 0.0175(17) 0.0265(18) 0.0205(18) 0.0106(16) 0.0002(14) 0.0000(14)
C30 0.026(2) 0.0284(19) 0.0163(17) 0.0089(16) 0.0041(15) 0.0014(16)
C31 0.0203(17) 0.0215(17) 0.0217(18) 0.0117(15) 0.0072(14) 0.0099(14)

loop_
_atom_type_symbol
_atom_type_description
_atom_type_scat_dispersion_real
_atom_type_scat_dispersion_imag
_atom_type_scat_source
C C 0.0033 0.0016 'International Tables Vol C Tables 4.2.6.8 and 6.1.1.4'
H H 0.0000 0.0000 'International Tables Vol C Tables 4.2.6.8 and 6.1.1.4'
Ag Ag -0.8971 1.1015 'International Tables Vol C Tables 4.2.6.8 and 6.1.1.4'
N N 0.0061 0.0033 'International Tables Vol C Tables 4.2.6.8 and 6.1.1.4'
O O 0.0106 0.0060 'International Tables Vol C Tables 4.2.6.8 and 6.1.1.4'

loop_
_geom_angle_atom_site_label_1
_geom_angle_atom_site_label_2
_geom_angle_atom_site_label_3
_geom_angle
_geom_angle_site_symmetry_1
_geom_angle_site_symmetry_3
_geom_angle_publ_flag
N21 Ag1 O4 120.25(11) . 2_656 y
N21 Ag1 N1 108.99(10) . . y
O4 Ag1 N1 94.33(10) 2_656 . y
N21 Ag1 O2 94.42(10) . . y
O4 Ag1 O2 135.25(10) 2_656 . y
N1 Ag1 O2 100.36(10) . . y
N21 Ag1 O1 118.44(9) . . y
O4 Ag1 O1 86.44(10) 2_656 . y
N1 Ag1 O1 124.13(9) . . y
O2 Ag1 O1 50.51(8) . . y
N21 Ag1 Ag2 159.21(7) . . ?
O4 Ag1 Ag2 56.85(8) 2_656 . ?
N1 Ag1 Ag2 91.79(7) . . ?
O2 Ag1 Ag2 80.49(7) . . ?
O1 Ag1 Ag2 43.85(6) . . ?
N6 Ag2 O1 165.17(10) . 2_656 y
N6 Ag2 O1 111.05(10) . . y
O1 Ag2 O1 77.37(10) 2_656 . y
N6 Ag2 Ag1 79.20(8) . . ?
O1 Ag2 Ag1 99.96(8) 2_656 . ?
O1 Ag2 Ag1 46.50(6) . . ?
C31 O1 Ag2 126.6(2) . 2_656 ?
C31 O1 Ag2 124.7(2) . . ?
Ag2 O1 Ag2 102.63(10) 2_656 . ?
C31 O1 Ag1 89.3(2) . . ?
Ag2 O1 Ag1 116.55(11) 2_656 . ?
Ag2 O1 Ag1 89.65(8) . . ?
C31 O2 Ag1 98.0(2) . . ?
C28 O4 Ag1 117.5(2) . 2_656 ?
C8 N1 C9 114.7(3) . . ?
C8 N1 Ag1 119.4(2) . . ?
C9 N1 Ag1 123.0(2) . . ?
C7 N2 C8 115.5(3) . . ?
C7 N3 C9 114.5(3) . . ?
C8 N4 H4B 120.0 . . ?
C8 N4 H4C 120.0 . . ?
H4B N4 H4C 120.0 . . ?
C9 N5 H5B 120.0 . . ?
C9 N5 H5C 120.0 . . ?
H5B N5 H5C 120.0 . . ?
C18 N6 C16 115.4(3) . . ?
C18 N6 Ag2 121.8(2) . . ?
C16 N6 Ag2 122.8(2) . . ?
C17 N7 C16 114.5(3) . . ?
C18 N8 C17 115.3(3) . . ?
C18 N9 H9A 120.0 . . ?
C18 N9 H9B 120.0 . . ?
H9A N9 H9B 120.0 . . ?
C16 N10 H10A 120.0 . . ?
C16 N10 H10B 120.0 . . ?
H10A N10 H10B 120.0 . . ?
C27 N21 C26 115.3(3) . . ?
C27 N21 Ag1 116.7(2) . . ?
C26 N21 Ag1 125.4(2) . . ?
C25 N22 C26 115.3(3) . . ?
C25 N23 C27 114.4(3) . . ?
C26 N24 H24B 120.0 . . ?
C26 N24 H24C 120.0 . . ?
H24B N24 H24C 120.0 . . ?
C27 N25 H25A 120.0 . . ?
C27 N25 H25B 120.0 . . ?
H25A N25 H25B 120.0 . . ?
C2 C1 C6 120.2(4) . . ?
C2 C1 C7 119.7(4) . . ?
C6 C1 C7 119.9(4) . . ?
C3 C2 C1 119.7(5) . . ?
C3 C2 H2A 120.2 . . ?
C1 C2 H2A 120.2 . . ?
C2 C3 C4 120.1(5) . . ?
C2 C3 H3A 119.9 . . ?
C4 C3 H3A 119.9 . . ?
C3 C4 C5 120.7(5) . . ?
C3 C4 H4A 119.6 . . ?
C5 C4 H4A 119.6 . . ?
C6 C5 C4 119.4(6) . . ?
C6 C5 H5A 120.3 . . ?
C4 C5 H5A 120.3 . . ?
C5 C6 C1 119.8(5) . . ?
C5 C6 H6A 120.1 . . ?
C1 C6 H6A 120.1 . . ?
N2 C7 N3 126.2(3) . . ?
N2 C7 C1 113.6(3) . . ?
N3 C7 C1 120.2(3) . . ?
N4 C8 N2 116.4(3) . . ?
N4 C8 N1 119.5(3) . . ?
N2 C8 N1 124.1(3) . . ?
N5 C9 N3 117.9(3) . . ?
N5 C9 N1 117.3(3) . . ?
N3 C9 N1 124.9(3) . . ?
C15 C10 C11 119.0(4) . . ?
C15 C10 C17 120.1(3) . . ?
C11 C10 C17 120.9(3) . . ?
C13 C12 C11 121.2(4) . . ?
C13 C12 H12A 119.4 . . ?
C11 C12 H12A 119.4 . . ?
C12 C13 C14 119.2(4) . . ?
C12 C13 H13A 120.4 . . ?
C14 C13 H13A 120.4 . . ?
C15 C14 C13 120.7(4) . . ?
C15 C14 H14A 119.6 . . ?
C13 C14 H14A 119.6 . . ?
C14 C15 C10 120.1(4) . . ?
C14 C15 H15A 119.9 . . ?
C10 C15 H15A 119.9 . . ?
N10 C16 N6 117.8(3) . . ?
N10 C16 N7 117.9(3) . . ?
N6 C16 N7 124.3(3) . . ?
N7 C17 N8 125.9(3) . . ?
N7 C17 C10 117.8(3) . . ?
N8 C17 C10 116.2(3) . . ?
N8 C18 N9 118.3(3) . . ?
N8 C18 N6 124.6(3) . . ?
N9 C18 N6 117.1(3) . . ?
C24 C19 C20 119.2(3) . . ?
C24 C19 C25 120.8(3) . . ?
C20 C19 C25 120.0(3) . . ?
C21 C20 C19 120.1(3) . . ?
C21 C20 H20A 119.9 . . ?
C19 C20 H20A 119.9 . . ?
C22 C21 C20 120.3(4) . . ?
C22 C21 H21A 119.9 . . ?
C20 C21 H21A 119.9 . . ?
C21 C22 C23 120.3(4) . . ?
C21 C22 H22A 119.8 . . ?
C23 C22 H22A 119.8 . . ?
C24 C23 C22 119.6(3) . . ?
C24 C23 H23A 120.2 . . ?
C22 C23 H23A 120.2 . . ?
C23 C24 C19 120.5(3) . . ?
C23 C24 H24A 119.8 . . ?
C19 C24 H24A 119.8 . . ?
N23 C25 N22 125.5(3) . . ?
N23 C25 C19 117.7(3) . . ?
N22 C25 C19 116.8(3) . . ?
N24 C26 N22 117.2(3) . . ?
N24 C26 N21 119.0(3) . . ?
N22 C26 N21 123.7(3) . . ?
C12 C11 C10 119.7(4) . . ?
C12 C11 H11A 120.2 . . ?
C10 C11 H11A 120.2 . . ?
N21 C27 N25 118.0(3) . . ?
N21 C27 N23 125.3(3) . . ?
N25 C27 N23 116.7(3) . . ?
O3 C28 O4 125.7(3) . . ?
O3 C28 C29 119.3(3) . . ?
O4 C28 C29 114.9(3) . . ?
C30 C29 C28 126.7(3) . . ?
C30 C29 H29A 116.6 . . ?
C28 C29 H29A 116.6 . . ?
C29 C30 C31 126.7(3) . . ?
C29 C30 H30A 116.6 . . ?
C31 C30 H30A 116.6 . . ?
O2 C31 O1 122.2(3) . . ?
O2 C31 C30 117.4(3) . . ?
O1 C31 C30 120.4(3) . . ?

loop_
_geom_bond_atom_site_label_1
_geom_bond_atom_site_label_2
_geom_bond_distance
_geom_bond_site_symmetry_2
_geom_bond_publ_flag
Ag1 N21 2.333(3) . y
Ag1 O4 2.346(3) 2_656 y
Ag1 N1 2.378(3) . y
Ag1 O2 2.490(3) . y
Ag1 O1 2.664(3) . y
Ag1 Ag2 3.6716(11) . ?
Ag2 N6 2.153(3) . y
Ag2 O1 2.186(3) 2_656 y
Ag2 O1 2.544(3) . y
O1 C31 1.269(4) . ?
O1 Ag2 2.186(3) 2_656 ?
O2 C31 1.248(4) . ?
O3 C28 1.248(4) . ?
O4 C28 1.260(5) . ?
O4 Ag1 2.346(3) 2_656 ?
N1 C8 1.354(4) . ?
N1 C9 1.357(5) . ?
N2 C7 1.324(5) . ?
N2 C8 1.350(5) . ?
N3 C7 1.334(5) . ?
N3 C9 1.349(5) . ?
N4 C8 1.326(4) . ?
N4 H4B 0.8800 . ?
N4 H4C 0.8800 . ?
N5 C9 1.330(5) . ?
N5 H5B 0.8800 . ?
N5 H5C 0.8800 . ?
N6 C18 1.353(5) . ?
N6 C16 1.355(5) . ?
N7 C17 1.346(5) . ?
N7 C16 1.353(5) . ?
N8 C18 1.337(5) . ?
N8 C17 1.336(5) . ?
N9 C18 1.338(5) . ?
N9 H9A 0.8800 . ?
N9 H9B 0.8800 . ?
N10 C16 1.336(5) . ?
N10 H10A 0.8800 . ?
N10 H10B 0.8800 . ?
N21 C27 1.327(5) . ?
N21 C26 1.362(4) . ?
N22 C25 1.344(5) . ?
N22 C26 1.348(5) . ?
N23 C25 1.337(4) . ?
N23 C27 1.357(5) . ?
N24 C26 1.311(5) . ?
N24 H24B 0.8800 . ?
N24 H24C 0.8800 . ?
N25 C27 1.341(5) . ?
N25 H25A 0.8800 . ?
N25 H25B 0.8800 . ?
C1 C2 1.387(6) . ?
C1 C6 1.388(6) . ?
C1 C7 1.481(5) . ?
C2 C3 1.378(7) . ?
C2 H2A 0.9500 . ?
C3 C4 1.381(9) . ?
C3 H3A 0.9500 . ?
C4 C5 1.379(9) . ?
C4 H4A 0.9500 . ?
C5 C6 1.391(7) . ?
C5 H5A 0.9500 . ?
C6 H6A 0.9500 . ?
C10 C15 1.396(5) . ?
C10 C11 1.405(5) . ?
C10 C17 1.486(5) . ?
C12 C13 1.373(6) . ?
C12 C11 1.390(6) . ?
C12 H12A 0.9500 . ?
C13 C14 1.391(6) . ?
C13 H13A 0.9500 . ?
C14 C15 1.386(6) . ?
C14 H14A 0.9500 . ?
C15 H15A 0.9500 . ?
C19 C24 1.397(5) . ?
C19 C20 1.402(5) . ?
C19 C25 1.482(5) . ?
C20 C21 1.381(5) . ?
C20 H20A 0.9500 . ?
C21 C22 1.388(5) . ?
C21 H21A 0.9500 . ?
C22 C23 1.389(6) . ?
C22 H22A 0.9500 . ?
C23 C24 1.389(5) . ?
C23 H23A 0.9500 . ?
C24 H24A 0.9500 . ?
C11 H11A 0.9500 . ?
C28 C29 1.490(5) . ?
C29 C30 1.323(5) . ?
C29 H29A 0.9500 . ?
C30 C31 1.477(5) . ?
C30 H30A 0.9500 . ?

loop_
_geom_hbond_atom_site_label_D
_geom_hbond_atom_site_label_H
_geom_hbond_atom_site_label_A
_geom_hbond_distance_DH
_geom_hbond_distance_HA
_geom_hbond_distance_DA
_geom_hbond_angle_DHA
_geom_hbond_site_symmetry_A
N4 H4B N22 0.88 2.32 3.181(4) 165.3 2_655
N4 H4C O2 0.88 2.03 2.874(4) 161.0 .
N5 H5B N7 0.88 2.50 3.367(5) 169.5 2_766
N5 H5C O4 0.88 2.23 3.077(4) 160.6 2_656
N9 H9B O3 0.88 2.40 3.225(5) 156.3 .
N10 H10B N3 0.88 2.23 3.089(4) 166.1 2_766
N24 H24B N2 0.88 2.19 3.067(5) 171.3 2_655
N24 H24C O2 0.88 2.04 2.903(4) 167.3 .
N25 H25A O4 0.88 2.63 3.461(4) 158.3 2_656
N25 H25A O3 0.88 2.63 3.434(5) 151.5 2_656

loop_
_geom_torsion_atom_site_label_1
_geom_torsion_atom_site_label_2
_geom_torsion_atom_site_label_3
_geom_torsion_atom_site_label_4
_geom_torsion
_geom_torsion_site_symmetry_1
_geom_torsion_site_symmetry_4
N21 Ag1 Ag2 N6 -169.6(2) . .
O4 Ag1 Ag2 N6 101.81(12) 2_656 .
N1 Ag1 Ag2 N6 7.81(10) . .
O2 Ag1 Ag2 N6 -92.40(11) . .
O1 Ag1 Ag2 N6 -133.24(11) . .
N21 Ag1 Ag2 O1 25.4(2) . 2_656
O4 Ag1 Ag2 O1 -63.14(11) 2_656 2_656
N1 Ag1 Ag2 O1 -157.14(10) . 2_656
O2 Ag1 Ag2 O1 102.65(9) . 2_656
O1 Ag1 Ag2 O1 61.81(12) . 2_656
N21 Ag1 Ag2 O1 -36.4(2) . .
O4 Ag1 Ag2 O1 -124.94(12) 2_656 .
N1 Ag1 Ag2 O1 141.05(10) . .
O2 Ag1 Ag2 O1 40.84(10) . .
N6 Ag2 O1 C31 -38.8(3) . .
O1 Ag2 O1 C31 154.0(3) 2_656 .
Ag1 Ag2 O1 C31 -88.9(3) . .
N6 Ag2 O1 Ag2 167.24(11) . 2_656
O1 Ag2 O1 Ag2 0.0 2_656 2_656
Ag1 Ag2 O1 Ag2 117.18(12) . 2_656
N6 Ag2 O1 Ag1 50.06(11) . .
O1 Ag2 O1 Ag1 -117.18(12) 2_656 .
N21 Ag1 O1 C31 -69.1(2) . .
O4 Ag1 O1 C31 168.2(2) 2_656 .
N1 Ag1 O1 C31 75.4(2) . .
O2 Ag1 O1 C31 1.46(19) . .
Ag2 Ag1 O1 C31 124.8(2) . .
N21 Ag1 O1 Ag2 62.18(14) . 2_656
O4 Ag1 O1 Ag2 -60.52(13) 2_656 2_656
N1 Ag1 O1 Ag2 -153.34(11) . 2_656
O2 Ag1 O1 Ag2 132.74(16) . 2_656
Ag2 Ag1 O1 Ag2 -103.96(13) . 2_656
N21 Ag1 O1 Ag2 166.14(8) . .
O4 Ag1 O1 Ag2 43.44(10) 2_656 .
N1 Ag1 O1 Ag2 -49.38(12) . .
O2 Ag1 O1 Ag2 -123.30(13) . .
N21 Ag1 O2 C31 122.2(2) . .
O4 Ag1 O2 C31 -20.5(3) 2_656 .
N1 Ag1 O2 C31 -127.5(2) . .
O1 Ag1 O2 C31 -1.49(19) . .
Ag2 Ag1 O2 C31 -37.4(2) . .
N21 Ag1 N1 C8 83.5(3) . .
O4 Ag1 N1 C8 -152.4(3) 2_656 .
O2 Ag1 N1 C8 -14.9(3) . .
O1 Ag1 N1 C8 -63.8(3) . .
Ag2 Ag1 N1 C8 -95.6(2) . .
N21 Ag1 N1 C9 -76.4(3) . .
O4 Ag1 N1 C9 47.7(3) 2_656 .
O2 Ag1 N1 C9 -174.8(3) . .
O1 Ag1 N1 C9 136.3(2) . .
Ag2 Ag1 N1 C9 104.6(3) . .
O1 Ag2 N6 C18 -175.5(3) 2_656 .
O1 Ag2 N6 C18 61.9(3) . .
Ag1 Ag2 N6 C18 96.4(3) . .
O1 Ag2 N6 C16 3.6(6) 2_656 .
O1 Ag2 N6 C16 -119.0(3) . .
Ag1 Ag2 N6 C16 -84.6(3) . .
O4 Ag1 N21 C27 -22.0(3) 2_656 .
N1 Ag1 N21 C27 85.1(3) . .
O2 Ag1 N21 C27 -172.4(3) . .
O1 Ag1 N21 C27 -125.5(2) . .
Ag2 Ag1 N21 C27 -97.6(3) . .
O4 Ag1 N21 C26 177.2(3) 2_656 .
N1 Ag1 N21 C26 -75.8(3) . .
O2 Ag1 N21 C26 26.8(3) . .
O1 Ag1 N21 C26 73.7(3) . .
Ag2 Ag1 N21 C26 101.5(3) . .
C6 C1 C2 C3 -2.2(6) . .
C7 C1 C2 C3 172.8(4) . .
C1 C2 C3 C4 1.3(7) . .
C2 C3 C4 C5 1.1(7) . .
C3 C4 C5 C6 -2.6(8) . .
C4 C5 C6 C1 1.6(7) . .
C2 C1 C6 C5 0.7(6) . .
C7 C1 C6 C5 -174.3(4) . .
C8 N2 C7 N3 -2.8(5) . .
C8 N2 C7 C1 175.1(3) . .
C9 N3 C7 N2 2.8(5) . .
C9 N3 C7 C1 -174.9(3) . .
C2 C1 C7 N2 -137.2(4) . .
C6 C1 C7 N2 37.9(5) . .
C2 C1 C7 N3 40.8(5) . .
C6 C1 C7 N3 -144.1(4) . .
C7 N2 C8 N4 -178.7(3) . .
C7 N2 C8 N1 0.1(5) . .
C9 N1 C8 N4 -179.2(3) . .
Ag1 N1 C8 N4 19.3(4) . .
C9 N1 C8 N2 2.0(5) . .
Ag1 N1 C8 N2 -159.5(3) . .
C7 N3 C9 N5 179.0(3) . .
C7 N3 C9 N1 -0.3(5) . .
C8 N1 C9 N5 178.8(3) . .
Ag1 N1 C9 N5 -20.5(4) . .
C8 N1 C9 N3 -1.9(5) . .
Ag1 N1 C9 N3 158.9(3) . .
C11 C12 C13 C14 -0.3(7) . .
C12 C13 C14 C15 0.0(7) . .
C13 C14 C15 C10 -0.3(7) . .
C11 C10 C15 C14 0.9(6) . .
C17 C10 C15 C14 179.7(4) . .
C18 N6 C16 N10 -179.2(3) . .
Ag2 N6 C16 N10 1.7(5) . .
C18 N6 C16 N7 1.2(5) . .
Ag2 N6 C16 N7 -177.9(2) . .
C17 N7 C16 N10 -179.1(3) . .
C17 N7 C16 N6 0.5(5) . .
C16 N7 C17 N8 -1.9(5) . .
C16 N7 C17 C10 178.6(3) . .
C18 N8 C17 N7 1.4(5) . .
C18 N8 C17 C10 -179.1(3) . .
C15 C10 C17 N7 179.3(3) . .
C11 C10 C17 N7 -1.9(5) . .
C15 C10 C17 N8 -0.2(5) . .
C11 C10 C17 N8 178.6(3) . .
C17 N8 C18 N9 -178.4(3) . .
C17 N8 C18 N6 0.6(5) . .
C16 N6 C18 N8 -1.8(5) . .
Ag2 N6 C18 N8 177.3(3) . .
C16 N6 C18 N9 177.3(3) . .
Ag2 N6 C18 N9 -3.6(4) . .
C24 C19 C20 C21 0.6(5) . .
C25 C19 C20 C21 -179.8(3) . .
C19 C20 C21 C22 -0.2(6) . .
C20 C21 C22 C23 -0.8(6) . .
C21 C22 C23 C24 1.4(6) . .
C22 C23 C24 C19 -1.0(6) . .
C20 C19 C24 C23 0.0(5) . .
C25 C19 C24 C23 -179.5(3) . .
C27 N23 C25 N22 -1.9(5) . .
C27 N23 C25 C19 178.7(3) . .
C26 N22 C25 N23 2.7(5) . .
C26 N22 C25 C19 -178.0(3) . .
C24 C19 C25 N23 170.8(3) . .
C20 C19 C25 N23 -8.8(5) . .
C24 C19 C25 N22 -8.6(5) . .
C20 C19 C25 N22 171.9(3) . .
C25 N22 C26 N24 -179.0(3) . .
C25 N22 C26 N21 1.7(5) . .
C27 N21 C26 N24 174.4(3) . .
Ag1 N21 C26 N24 -24.6(5) . .
C27 N21 C26 N22 -6.3(5) . .
Ag1 N21 C26 N22 154.8(3) . .
C13 C12 C11 C10 1.0(6) . .
C15 C10 C11 C12 -1.3(6) . .
C17 C10 C11 C12 179.9(4) . .
C26 N21 C27 N25 -172.7(3) . .
Ag1 N21 C27 N25 24.5(4) . .
C26 N21 C27 N23 7.3(5) . .
Ag1 N21 C27 N23 -155.5(3) . .
C25 N23 C27 N21 -3.4(5) . .
C25 N23 C27 N25 176.5(3) . .
Ag1 O4 C28 O3 -17.9(5) 2_656 .
Ag1 O4 C28 C29 165.4(2) 2_656 .
O3 C28 C29 C30 72.9(5) . .
O4 C28 C29 C30 -110.1(5) . .
C28 C29 C30 C31 -2.1(7) . .
Ag1 O2 C31 O1 2.9(4) . .
Ag1 O2 C31 C30 -178.4(3) . .
Ag2 O1 C31 O2 -125.8(3) 2_656 .
Ag2 O1 C31 O2 86.4(4) . .
Ag1 O1 C31 O2 -2.6(3) . .
Ag2 O1 C31 C30 55.5(4) 2_656 .
Ag2 O1 C31 C30 -92.3(4) . .
Ag1 O1 C31 C30 178.7(3) . .
C29 C30 C31 O2 -154.9(4) . .
C29 C30 C31 O1 23.9(6) . .
